data_7121571
loop_
_publ_author_name
'Nikolayenko, Varvara I.'
'van Wyk, Lisa M.'
'Munro, Orde Q.'
'Barbour, Leonard J.'

_publ_section_title
;
 Supramolecular solvatochromism: mechanistic insight from crystallography,
 spectroscopy and theory.
;
_journal_issue 51
_journal_name_full 'Chemical communications (Cambridge, England)'
_journal_page_first 6975
_journal_page_last 6978
_journal_paper_doi 10.1039/c8cc02197j
_journal_volume 54
_journal_year 2018
_chemical_formula_moiety 'C32 H36 Cl4 Cu2 N8, 2(C3 H6 O)'
_chemical_formula_sum 'C38 H48 Cl4 Cu2 N8 O2'
_chemical_formula_weight 917.72
_space_group_crystal_system monoclinic
_space_group_IT_number 14
_space_group_name_Hall '-P 2ybc'
_space_group_name_H-M_alt 'P 1 21/c 1'
_symmetry_space_group_name_Hall '-P 2ybc'
_symmetry_space_group_name_H-M 'P 1 21/c 1'
_atom_sites_solution_hydrogens geom
_audit_creation_method SHELXL-2016/6
_audit_update_record
;
2018-01-26 deposited with the CCDC.
2018-04-27 downloaded from the CCDC.
;
_cell_angle_alpha 90
_cell_angle_beta 95.982(3)
_cell_angle_gamma 90
_cell_formula_units_Z 2
_cell_length_a 8.7550(7)
_cell_length_b 13.3722(11)
_cell_length_c 17.6870(13)
_cell_measurement_reflns_used 2566
_cell_measurement_temperature 100(2)
_cell_measurement_theta_max 24.113
_cell_measurement_theta_min 2.772
_cell_volume 2059.4(3)
_computing_cell_refinement 'SAINT (Bruker, 2016)'
_computing_data_collection 'APEX3 (Bruker, 2016)'
_computing_data_reduction 'SAINT (Bruker, 2016)'
_computing_structure_refinement 'SHELXL-2016/6 (Sheldrick, 2016)'
_computing_structure_solution 'SHELXS-2016/6 (Sheldrick, 2016)'
_diffrn_ambient_temperature 100(2)
_diffrn_measured_fraction_theta_full 0.999
_diffrn_measured_fraction_theta_max 1.000
_diffrn_measurement_device_type graphite
_diffrn_measurement_method 'Bruker APEX CCD area -detector'
_diffrn_radiation_type MoK\a
_diffrn_radiation_wavelength 0.71073
_diffrn_reflns_av_R_equivalents 0.2815
_diffrn_reflns_av_unetI/netI 0.1874
_diffrn_reflns_Laue_measured_fraction_full 0.999
_diffrn_reflns_Laue_measured_fraction_max 1.000
_diffrn_reflns_limit_h_max 11
_diffrn_reflns_limit_h_min -11
_diffrn_reflns_limit_k_max 17
_diffrn_reflns_limit_k_min -17
_diffrn_reflns_limit_l_max 23
_diffrn_reflns_limit_l_min -23
_diffrn_reflns_number 25262
_diffrn_reflns_point_group_measured_fraction_full 0.999
_diffrn_reflns_point_group_measured_fraction_max 1.000
_diffrn_reflns_theta_full 25.242
_diffrn_reflns_theta_max 28.282
_diffrn_reflns_theta_min 1.913
_diffrn_source 'fine-focus sealed tube'
_exptl_absorpt_coefficient_mu 1.336
_exptl_absorpt_correction_T_max 0.9997
_exptl_absorpt_correction_T_min 0.9967
_exptl_absorpt_correction_type numerical
_exptl_absorpt_process_details 'SADABS, 2016'
_exptl_crystal_colour Yellow
_exptl_crystal_density_diffrn 1.480
_exptl_crystal_description Block
_exptl_crystal_F_000 948
_exptl_crystal_size_max 0.124
_exptl_crystal_size_mid 0.107
_exptl_crystal_size_min 0.052
_refine_diff_density_max 0.744
_refine_diff_density_min -1.030
_refine_diff_density_rms 0.164
_refine_ls_extinction_method none
_refine_ls_goodness_of_fit_ref 1.068
_refine_ls_hydrogen_treatment constr
_refine_ls_matrix_type full
_refine_ls_number_parameters 257
_refine_ls_number_reflns 5117
_refine_ls_number_restraints 0
_refine_ls_restrained_S_all 1.068
_refine_ls_R_factor_all 0.1878
_refine_ls_R_factor_gt 0.0851
_refine_ls_shift/su_max 0.000
_refine_ls_shift/su_mean 0.000
_refine_ls_structure_factor_coef Fsqd
_refine_ls_weighting_details 'w=1/[\s^2^(Fo^2^)+(0.0011P)^2^+16.7965P] where P=(Fo^2^+2Fc^2^)/3'
_refine_ls_weighting_scheme calc
_refine_ls_wR_factor_gt 0.1671
_refine_ls_wR_factor_ref 0.2149
_reflns_Friedel_coverage 0.000
_reflns_number_gt 2759
_reflns_number_total 5117
_reflns_threshold_expression 'I > 2\s(I)'
_cod_data_source_file c8cc02197j3.cif
_cod_data_source_block 3
_cod_depositor_comments 'Adding full bibliography for 7121568--7121574.cif.'
_cod_database_code 7121571
_shelx_shelxl_version_number 2016/6
_shelx_space_group_comment
;
The symmetry employed for this shelxl refinement is uniquely defined
by the following loop, which should always be used as a source of
symmetry information in preference to the above space-group names.
They are only intended as comments.
;
_shelx_estimated_absorpt_t_min 0.852
_shelx_estimated_absorpt_t_max 0.934

loop_
_space_group_symop_operation_xyz
'x, y, z'
'-x, y+1/2, -z+1/2'
'-x, -y, -z'
'x, -y-1/2, z-1/2'

loop_
_atom_site_label
_atom_site_type_symbol
_atom_site_fract_x
_atom_site_fract_y
_atom_site_fract_z
_atom_site_U_iso_or_equiv
_atom_site_adp_type
_atom_site_occupancy
_atom_site_site_symmetry_order
_atom_site_calc_flag
_atom_site_refinement_flags_posn
_atom_site_refinement_flags_adp
_atom_site_refinement_flags_occupancy
_atom_site_disorder_assembly
_atom_site_disorder_group
Cu01 Cu -0.19954(10) 0.69383(7) 0.10050(5) 0.0206(2) Uani 1 1 d . . . . .
Cl02 Cl -0.3168(2) 0.62346(13) 0.19678(10) 0.0224(4) Uani 1 1 d . . . . .
Cl03 Cl 0.0150(2) 0.64883(14) 0.04815(10) 0.0268(4) Uani 1 1 d . . . . .
N4 N -0.6583(6) 1.3591(4) -0.0163(3) 0.0199(13) Uani 1 1 d . . . . .
N3 N -0.4482(7) 1.3900(4) 0.0585(3) 0.0216(13) Uani 1 1 d . . . . .
N1 N -0.1109(7) 0.8124(4) 0.1552(3) 0.0214(13) Uani 1 1 d . . . . .
N2 N -0.0769(7) 0.9470(4) 0.2262(3) 0.0204(13) Uani 1 1 d . . . . .
C8 C -0.0946(9) 1.2609(5) 0.1451(4) 0.0242(16) Uani 1 1 d . . . . .
H8 H -0.020211 1.296028 0.119967 0.029 Uiso 1 1 calc R U . . .
C9 C -0.2474(8) 1.2933(5) 0.1372(4) 0.0203(15) Uani 1 1 d . . . . .
C3 C -0.1803(8) 0.8781(5) 0.1972(4) 0.0209(15) Uani 1 1 d . . . . .
C6 C -0.1569(8) 1.1242(5) 0.2262(4) 0.0186(15) Uani 1 1 d . . . . .
C15 C -0.5075(8) 1.3393(5) -0.0037(4) 0.0205(15) Uani 1 1 d . . . . .
C1 C 0.0411(8) 0.8424(6) 0.1575(4) 0.0223(16) Uani 1 1 d . . . . .
H1 H 0.117855 0.809872 0.132237 0.027 Uiso 1 1 calc R U . . .
C12 C -0.2876(8) 1.3875(5) 0.0923(4) 0.0205(15) Uani 1 1 d . . . . .
H12A H -0.268250 1.446071 0.126191 0.025 Uiso 1 1 calc R U . . .
H12B H -0.219438 1.393280 0.051204 0.025 Uiso 1 1 calc R U . . .
C7 C -0.0503(8) 1.1775(5) 0.1895(4) 0.0226(16) Uani 1 1 d . . . . .
H7 H 0.054157 1.156982 0.194637 0.027 Uiso 1 1 calc R U . . .
C10 C -0.3524(9) 1.2406(5) 0.1755(4) 0.0228(16) Uani 1 1 d . . . . .
H10 H -0.456132 1.262438 0.171851 0.027 Uiso 1 1 calc R U . . .
C14 C -0.6945(8) 1.4245(5) 0.0397(4) 0.0218(16) Uani 1 1 d . . . . .
H14 H -0.793771 1.450844 0.044649 0.026 Uiso 1 1 calc R U . . .
C2 C 0.0627(9) 0.9245(6) 0.2009(4) 0.0257(17) Uani 1 1 d . . . . .
H2 H 0.156167 0.960105 0.212100 0.031 Uiso 1 1 calc R U . . .
C13 C -0.5634(8) 1.4454(5) 0.0871(4) 0.0224(16) Uani 1 1 d . . . . .
H13 H -0.553931 1.488372 0.130117 0.027 Uiso 1 1 calc R U . . .
C11 C -0.3094(9) 1.1572(6) 0.2186(4) 0.0236(16) Uani 1 1 d . . . . .
H11 H -0.384068 1.121955 0.243459 0.028 Uiso 1 1 calc R U . . .
C4 C -0.3436(8) 0.8803(6) 0.2101(5) 0.0301(18) Uani 1 1 d . . . . .
H4A H -0.392281 0.817021 0.193110 0.045 Uiso 1 1 calc R U . . .
H4B H -0.394793 0.935709 0.181442 0.045 Uiso 1 1 calc R U . . .
H4C H -0.352590 0.889499 0.264456 0.045 Uiso 1 1 calc R U . . .
C16 C -0.4189(9) 1.2716(6) -0.0483(4) 0.0277(17) Uani 1 1 d . . . . .
H16A H -0.458889 1.203371 -0.045530 0.041 Uiso 1 1 calc R U . . .
H16B H -0.310554 1.272733 -0.027678 0.041 Uiso 1 1 calc R U . . .
H16C H -0.428190 1.293573 -0.101457 0.041 Uiso 1 1 calc R U . . .
C5 C -0.1078(9) 1.0337(6) 0.2730(4) 0.0256(17) Uani 1 1 d . . . . .
H5A H -0.014015 1.050087 0.306896 0.031 Uiso 1 1 calc R U . . .
H5B H -0.189582 1.016183 0.305345 0.031 Uiso 1 1 calc R U . . .
C3A C -0.7909(12) 0.9666(8) -0.0256(5) 0.053(3) Uani 1 1 d . . . . .
H3A1 H -0.720943 0.939569 -0.060260 0.080 Uiso 1 1 calc R U . . .
H3A2 H -0.857984 1.016775 -0.052232 0.080 Uiso 1 1 calc R U . . .
H3A3 H -0.853567 0.912277 -0.007958 0.080 Uiso 1 1 calc R U . . .
C2A C -0.6990(13) 1.0143(8) 0.0417(7) 0.063(3) Uani 1 1 d . . . . .
C1A C -0.7340(12) 1.1126(7) 0.0623(6) 0.057(3) Uani 1 1 d . . . . .
H1A1 H -0.844399 1.118151 0.066462 0.086 Uiso 1 1 calc R U . . .
H1A2 H -0.705077 1.159170 0.023443 0.086 Uiso 1 1 calc R U . . .
H1A3 H -0.676809 1.128969 0.111341 0.086 Uiso 1 1 calc R U . . .
O1A O -0.645(2) 0.9586(11) 0.0972(8) 0.074(5) Uani 0.55 1 d . . P A 1
O2A O -0.5508(18) 0.9854(13) 0.0536(11) 0.061(5) Uani 0.45 1 d . . P A 2

loop_
_atom_site_aniso_label
_atom_site_aniso_U_11
_atom_site_aniso_U_22
_atom_site_aniso_U_33
_atom_site_aniso_U_23
_atom_site_aniso_U_13
_atom_site_aniso_U_12
Cu01 0.0185(4) 0.0216(5) 0.0208(4) -0.0011(4) -0.0013(3) -0.0009(4)
Cl02 0.0200(9) 0.0251(9) 0.0217(9) -0.0005(7) -0.0003(7) -0.0023(7)
Cl03 0.0189(9) 0.0344(11) 0.0271(9) -0.0050(8) 0.0013(7) 0.0003(8)
N4 0.020(3) 0.025(3) 0.014(3) -0.001(3) -0.002(2) 0.000(3)
N3 0.015(3) 0.021(3) 0.028(3) 0.000(3) -0.002(3) 0.003(2)
N1 0.019(3) 0.021(3) 0.023(3) -0.002(3) -0.004(2) 0.004(3)
N2 0.020(3) 0.020(3) 0.020(3) 0.000(2) -0.001(3) 0.001(3)
C8 0.026(4) 0.022(4) 0.025(4) 0.002(3) 0.003(3) 0.000(3)
C9 0.020(4) 0.023(4) 0.017(3) -0.002(3) -0.006(3) 0.004(3)
C3 0.024(4) 0.020(4) 0.018(3) -0.001(3) -0.002(3) -0.004(3)
C6 0.022(4) 0.017(3) 0.016(3) -0.003(3) -0.003(3) 0.003(3)
C15 0.027(4) 0.018(4) 0.017(3) -0.002(3) 0.001(3) -0.001(3)
C1 0.012(3) 0.028(4) 0.026(4) 0.003(3) -0.002(3) 0.002(3)
C12 0.017(4) 0.025(4) 0.019(3) -0.004(3) -0.001(3) -0.002(3)
C7 0.020(4) 0.024(4) 0.023(4) 0.002(3) -0.003(3) 0.006(3)
C10 0.022(4) 0.024(4) 0.023(4) -0.003(3) 0.004(3) 0.000(3)
C14 0.018(4) 0.021(4) 0.026(4) 0.005(3) -0.001(3) 0.004(3)
C2 0.020(4) 0.030(4) 0.026(4) 0.002(3) -0.003(3) -0.004(3)
C13 0.023(4) 0.027(4) 0.018(4) -0.001(3) 0.002(3) 0.001(3)
C11 0.026(4) 0.025(4) 0.021(4) -0.003(3) 0.004(3) -0.001(3)
C4 0.021(4) 0.032(4) 0.037(5) -0.014(4) 0.001(3) 0.004(3)
C16 0.024(4) 0.026(4) 0.031(4) -0.006(3) -0.007(3) 0.002(3)
C5 0.031(4) 0.027(4) 0.017(4) -0.001(3) -0.006(3) 0.006(3)
C3A 0.059(7) 0.045(6) 0.051(6) -0.001(5) -0.013(5) 0.011(5)
C2A 0.066(8) 0.046(6) 0.069(7) -0.023(6) -0.022(6) 0.010(6)
C1A 0.056(7) 0.043(6) 0.071(7) -0.001(5) -0.001(6) 0.001(5)
O1A 0.094(12) 0.057(9) 0.060(9) -0.006(7) -0.043(9) 0.028(9)
O2A 0.041(10) 0.060(11) 0.080(12) -0.020(10) -0.009(9) 0.000(8)

loop_
_atom_type_symbol
_atom_type_description
_atom_type_scat_dispersion_real
_atom_type_scat_dispersion_imag
_atom_type_scat_source
C C 0.0033 0.0016 'International Tables Vol C Tables 4.2.6.8 and 6.1.1.4'
H H 0.0000 0.0000 'International Tables Vol C Tables 4.2.6.8 and 6.1.1.4'
N N 0.0061 0.0033 'International Tables Vol C Tables 4.2.6.8 and 6.1.1.4'
O O 0.0106 0.0060 'International Tables Vol C Tables 4.2.6.8 and 6.1.1.4'
Cl Cl 0.1484 0.1585 'International Tables Vol C Tables 4.2.6.8 and 6.1.1.4'
Cu Cu 0.3201 1.2651 'International Tables Vol C Tables 4.2.6.8 and 6.1.1.4'

loop_
_geom_angle_atom_site_label_1
_geom_angle_atom_site_label_2
_geom_angle_atom_site_label_3
_geom_angle
_geom_angle_site_symmetry_1
_geom_angle_site_symmetry_3
N4 Cu01 N1 147.6(2) 3_475 .
N4 Cu01 Cl03 94.66(17) 3_475 .
N1 Cu01 Cl03 96.52(18) . .
N4 Cu01 Cl02 96.77(17) 3_475 .
N1 Cu01 Cl02 98.62(18) . .
Cl03 Cu01 Cl02 130.82(8) . .
C15 N4 C14 107.5(6) . .
C15 N4 Cu01 126.0(5) . 3_475
C14 N4 Cu01 126.5(5) . 3_475
C15 N3 C13 109.5(6) . .
C15 N3 C12 126.2(6) . .
C13 N3 C12 124.4(6) . .
C3 N1 C1 106.6(6) . .
C3 N1 Cu01 128.4(5) . .
C1 N1 Cu01 125.0(5) . .
C3 N2 C2 107.9(6) . .
C3 N2 C5 126.6(6) . .
C2 N2 C5 125.4(6) . .
C7 C8 C9 120.7(7) . .
C7 C8 H8 119.6 . .
C9 C8 H8 119.6 . .
C10 C9 C8 117.9(7) . .
C10 C9 C12 123.3(6) . .
C8 C9 C12 118.6(6) . .
N1 C3 N2 109.4(6) . .
N1 C3 C4 127.2(6) . .
N2 C3 C4 123.3(6) . .
C7 C6 C11 118.3(6) . .
C7 C6 C5 120.2(6) . .
C11 C6 C5 121.4(7) . .
N4 C15 N3 108.9(6) . .
N4 C15 C16 126.6(6) . .
N3 C15 C16 124.5(6) . .
C2 C1 N1 109.3(6) . .
C2 C1 H1 125.4 . .
N1 C1 H1 125.4 . .
N3 C12 C9 113.1(6) . .
N3 C12 H12A 109.0 . .
C9 C12 H12A 109.0 . .
N3 C12 H12B 109.0 . .
C9 C12 H12B 109.0 . .
H12A C12 H12B 107.8 . .
C6 C7 C8 120.8(7) . .
C6 C7 H7 119.6 . .
C8 C7 H7 119.6 . .
C11 C10 C9 121.5(7) . .
C11 C10 H10 119.2 . .
C9 C10 H10 119.2 . .
C13 C14 N4 109.0(6) . .
C13 C14 H14 125.5 . .
N4 C14 H14 125.5 . .
C1 C2 N2 106.8(6) . .
C1 C2 H2 126.6 . .
N2 C2 H2 126.6 . .
C14 C13 N3 105.1(6) . .
C14 C13 H13 127.4 . .
N3 C13 H13 127.4 . .
C10 C11 C6 120.6(7) . .
C10 C11 H11 119.7 . .
C6 C11 H11 119.7 . .
C3 C4 H4A 109.5 . .
C3 C4 H4B 109.5 . .
H4A C4 H4B 109.5 . .
C3 C4 H4C 109.5 . .
H4A C4 H4C 109.5 . .
H4B C4 H4C 109.5 . .
C15 C16 H16A 109.5 . .
C15 C16 H16B 109.5 . .
H16A C16 H16B 109.5 . .
C15 C16 H16C 109.5 . .
H16A C16 H16C 109.5 . .
H16B C16 H16C 109.5 . .
N2 C5 C6 112.6(5) . .
N2 C5 H5A 109.1 . .
C6 C5 H5A 109.1 . .
N2 C5 H5B 109.1 . .
C6 C5 H5B 109.1 . .
H5A C5 H5B 107.8 . .
C2A C3A H3A1 109.5 . .
C2A C3A H3A2 109.5 . .
H3A1 C3A H3A2 109.5 . .
C2A C3A H3A3 109.5 . .
H3A1 C3A H3A3 109.5 . .
H3A2 C3A H3A3 109.5 . .
O1A C2A C1A 114.7(11) . .
O2A C2A C1A 117.3(12) . .
O1A C2A C3A 118.8(11) . .
O2A C2A C3A 115.3(11) . .
C1A C2A C3A 119.2(10) . .
C2A C1A H1A1 109.5 . .
C2A C1A H1A2 109.5 . .
H1A1 C1A H1A2 109.5 . .
C2A C1A H1A3 109.5 . .
H1A1 C1A H1A3 109.5 . .
H1A2 C1A H1A3 109.5 . .

loop_
_geom_bond_atom_site_label_1
_geom_bond_atom_site_label_2
_geom_bond_distance
_geom_bond_site_symmetry_2
Cu01 N4 1.970(6) 3_475
Cu01 N1 1.974(6) .
Cu01 Cl03 2.261(2) .
Cu01 Cl02 2.2811(19) .
N4 C15 1.343(9) .
N4 C14 1.383(9) .
N3 C15 1.349(9) .
N3 C13 1.389(9) .
N3 C12 1.470(9) .
N1 C3 1.336(9) .
N1 C1 1.386(9) .
N2 C3 1.355(9) .
N2 C2 1.378(9) .
N2 C5 1.465(9) .
C8 C7 1.395(10) .
C8 C9 1.399(10) .
C8 H8 0.9500 .
C9 C10 1.389(10) .
C9 C12 1.511(10) .
C3 C4 1.472(10) .
C6 C7 1.388(10) .
C6 C11 1.399(10) .
C6 C5 1.503(10) .
C15 C16 1.474(10) .
C1 C2 1.342(10) .
C1 H1 0.9500 .
C12 H12A 0.9900 .
C12 H12B 0.9900 .
C7 H7 0.9500 .
C10 C11 1.382(10) .
C10 H10 0.9500 .
C14 C13 1.378(10) .
C14 H14 0.9500 .
C2 H2 0.9500 .
C13 H13 0.9500 .
C11 H11 0.9500 .
C4 H4A 0.9800 .
C4 H4B 0.9800 .
C4 H4C 0.9800 .
C16 H16A 0.9800 .
C16 H16B 0.9800 .
C16 H16C 0.9800 .
C5 H5A 0.9900 .
C5 H5B 0.9900 .
C3A C2A 1.507(14) .
C3A H3A1 0.9800 .
C3A H3A2 0.9800 .
C3A H3A3 0.9800 .
C2A O1A 1.284(17) .
C2A O2A 1.349(18) .
C2A C1A 1.406(14) .
C1A H1A1 0.9800 .
C1A H1A2 0.9800 .
C1A H1A3 0.9800 .

loop_
_geom_hbond_atom_site_label_D
_geom_hbond_atom_site_label_H
_geom_hbond_atom_site_label_A
_geom_hbond_distance_DH
_geom_hbond_distance_HA
_geom_hbond_distance_DA
_geom_hbond_angle_DHA
_geom_hbond_site_symmetry_A
C1 H1 Cl03 0.95 2.72 3.224(8) 114.2 .
C12 H12A Cl02 0.99 2.73 3.679(7) 159.7 1_565
C12 H12B Cl03 0.99 2.70 3.652(7) 162.6 3_575
C14 H14 Cl03 0.95 2.75 3.216(7) 111.1 3_475
C13 H13 Cl02 0.95 2.91 3.636(8) 134.4 1_565
C4 H4A Cl02 0.98 2.67 3.452(8) 136.9 .
C4 H4B O1A 0.98 2.53 3.308(15) 135.7 .
C4 H4B O2A 0.98 2.60 3.45(2) 144.4 .
C16 H16A O1A 0.98 2.55 3.260(16) 128.9 3_475
C16 H16A O2A 0.98 2.53 3.447(19) 155.7 3_475
C16 H16B Cl03 0.98 2.85 3.692(8) 144.5 3_575
C16 H16C Cl02 0.98 2.88 3.599(8) 131.3 3_475
C5 H5A Cl03 0.99 2.88 3.536(7) 124.1 2
C3A H3A1 O2A 0.98 2.57 3.15(2) 117.6 3_475

loop_
_geom_torsion_atom_site_label_1
_geom_torsion_atom_site_label_2
_geom_torsion_atom_site_label_3
_geom_torsion_atom_site_label_4
_geom_torsion
_geom_torsion_site_symmetry_1
C7 C8 C9 C10 0.7(11) .
C7 C8 C9 C12 176.4(6) .
C1 N1 C3 N2 -0.7(8) .
Cu01 N1 C3 N2 178.5(4) .
C1 N1 C3 C4 177.8(7) .
Cu01 N1 C3 C4 -3.0(11) .
C2 N2 C3 N1 0.6(8) .
C5 N2 C3 N1 177.7(6) .
C2 N2 C3 C4 -178.0(7) .
C5 N2 C3 C4 -0.9(11) .
C14 N4 C15 N3 0.1(8) .
Cu01 N4 C15 N3 179.2(4) 3_475
C14 N4 C15 C16 178.7(7) .
Cu01 N4 C15 C16 -2.2(11) 3_475
C13 N3 C15 N4 -0.5(8) .
C12 N3 C15 N4 179.0(6) .
C13 N3 C15 C16 -179.2(7) .
C12 N3 C15 C16 0.4(11) .
C3 N1 C1 C2 0.6(8) .
Cu01 N1 C1 C2 -178.7(5) .
C15 N3 C12 C9 -76.5(8) .
C13 N3 C12 C9 103.0(7) .
C10 C9 C12 N3 -30.8(9) .
C8 C9 C12 N3 153.7(6) .
C11 C6 C7 C8 -1.1(10) .
C5 C6 C7 C8 179.2(7) .
C9 C8 C7 C6 0.6(11) .
C8 C9 C10 C11 -1.6(10) .
C12 C9 C10 C11 -177.1(6) .
C15 N4 C14 C13 0.3(8) .
Cu01 N4 C14 C13 -178.8(5) 3_475
N1 C1 C2 N2 -0.2(8) .
C3 N2 C2 C1 -0.2(8) .
C5 N2 C2 C1 -177.3(6) .
N4 C14 C13 N3 -0.6(8) .
C15 N3 C13 C14 0.7(8) .
C12 N3 C13 C14 -178.9(6) .
C9 C10 C11 C6 1.1(11) .
C7 C6 C11 C10 0.2(10) .
C5 C6 C11 C10 180.0(6) .
C3 N2 C5 C6 -87.6(9) .
C2 N2 C5 C6 89.0(8) .
C7 C6 C5 N2 -73.6(8) .
C11 C6 C5 N2 106.6(8) .
